data_1556540
loop_
_publ_author_name
'Morrison, Christine N.'
'Prosser, Kathleen E.'
'Stokes, Ryjul W.'
'Cordes, Anna'
'Metzler-Nolte, Nils'
'Cohen, Seth M.'

_publ_section_title
;
 Expanding medicinal chemistry into 3D space: metallofragments as 3D
 scaffolds for fragment-based drug discovery
;
_journal_issue 5
_journal_name_full 'Chemical Science'
_journal_page_first 1216
_journal_page_last 1225
_journal_paper_doi 10.1039/C9SC05586J
_journal_volume 11
_journal_year 2020
_chemical_formula_moiety 'C13 H11 N2 O6 Re'
_chemical_formula_sum 'C13 H11 N2 O6 Re'
_chemical_formula_weight 477.44
_space_group_crystal_system triclinic
_space_group_IT_number 2
_space_group_name_Hall '-P 1'
_space_group_name_H-M_alt 'P -1'
_atom_sites_solution_hydrogens geom
_atom_sites_solution_primary dual
_atom_sites_solution_secondary difmap
_audit_creation_date 2018-06-04
_audit_creation_method
;
Olex2 1.2-beta
(compiled 2018.05.29 svn.r3508 for OlexSys, GUI svn.r5506)
;
_audit_update_record
;
2019-10-29 deposited with the CCDC.	2019-12-12 downloaded from the CCDC.
;
_cell_angle_alpha 70.669(2)
_cell_angle_beta 80.012(2)
_cell_angle_gamma 61.781(2)
_cell_formula_units_Z 2
_cell_length_a 9.1080(5)
_cell_length_b 9.5099(5)
_cell_length_c 9.7673(5)
_cell_measurement_reflns_used 5139
_cell_measurement_temperature 100.0
_cell_measurement_theta_max 26.288
_cell_measurement_theta_min 2.538
_cell_volume 703.28(7)
_computing_cell_refinement 'SAINT v8.38A (Bruker, 2017)'
_computing_data_collection 'APEX3 v2017.3-0 (Bruker, 2017)'
_computing_data_reduction 'SAINT v8.38A (Bruker, 2017)'
_computing_molecular_graphics 'Olex2 (Dolomanov et al., 2009)'
_computing_publication_material 'Olex2 (Dolomanov et al., 2009)'
_computing_structure_refinement 'ShelXL (Sheldrick, 2015)'
_computing_structure_solution 'ShelXT (Sheldrick, 2015)'
_diffrn_ambient_temperature 100.0
_diffrn_detector 'Bruker APEX-II CCD'
_diffrn_detector_area_resol_mean 7.9
_diffrn_detector_type 'CCD Area Detector'
_diffrn_measured_fraction_theta_full 1.000
_diffrn_measured_fraction_theta_max 0.999
_diffrn_measurement_device 'Kappa Four-Circle Diffractometer'
_diffrn_measurement_device_type 'Bruker X8 APEX II'
_diffrn_measurement_method '\w and \f scans'
_diffrn_radiation_monochromator graphite
_diffrn_radiation_probe x-ray
_diffrn_radiation_type MoK\a
_diffrn_radiation_wavelength 0.71073
_diffrn_reflns_av_R_equivalents 0.0300
_diffrn_reflns_av_unetI/netI 0.0326
_diffrn_reflns_Laue_measured_fraction_full 1.000
_diffrn_reflns_Laue_measured_fraction_max 0.999
_diffrn_reflns_limit_h_max 11
_diffrn_reflns_limit_h_min -11
_diffrn_reflns_limit_k_max 8
_diffrn_reflns_limit_k_min -11
_diffrn_reflns_limit_l_max 12
_diffrn_reflns_limit_l_min -12
_diffrn_reflns_number 10244
_diffrn_reflns_point_group_measured_fraction_full 1.000
_diffrn_reflns_point_group_measured_fraction_max 0.999
_diffrn_reflns_theta_full 25.000
_diffrn_reflns_theta_max 26.368
_diffrn_reflns_theta_min 2.210
_diffrn_source 'sealed tube'
_diffrn_source_type fine-focus
_diffrn_standards_number 0
_exptl_absorpt_coefficient_mu 8.671
_exptl_absorpt_correction_T_max 0.0932
_exptl_absorpt_correction_T_min 0.0602
_exptl_absorpt_correction_type multi-scan
_exptl_absorpt_process_details
'SADABS-2016/2 (Bruker,2016/2) was used for absorption correction. wR2(int) was 0.0785 before and 0.0368 after correction. The Ratio of minimum to maximum transmission is 0.6459. The \l/2 correction factor is Not present.'
_exptl_crystal_colour 'Light Yellow'
_exptl_crystal_colour_modifier light
_exptl_crystal_colour_primary yellow
_exptl_crystal_density_diffrn 2.255
_exptl_crystal_description Block
_exptl_crystal_F_000 452
_exptl_crystal_size_max 0.127
_exptl_crystal_size_mid 0.115
_exptl_crystal_size_min 0.086
_refine_diff_density_max 0.563
_refine_diff_density_min -0.513
_refine_diff_density_rms 0.120
_refine_ls_extinction_method none
_refine_ls_goodness_of_fit_ref 1.047
_refine_ls_hydrogen_treatment constr
_refine_ls_matrix_type full
_refine_ls_number_parameters 245
_refine_ls_number_reflns 2866
_refine_ls_number_restraints 37
_refine_ls_restrained_S_all 1.040
_refine_ls_R_factor_all 0.0233
_refine_ls_R_factor_gt 0.0200
_refine_ls_shift/su_max 0.001
_refine_ls_shift/su_mean 0.000
_refine_ls_structure_factor_coef Fsqd
_refine_ls_weighting_details 'w=1/[\s^2^(Fo^2^)+(0.0165P)^2^+0.0535P] where P=(Fo^2^+2Fc^2^)/3'
_refine_ls_weighting_scheme calc
_refine_ls_wR_factor_gt 0.0378
_refine_ls_wR_factor_ref 0.0387
_reflns_Friedel_coverage 0.000
_reflns_number_gt 2647
_reflns_number_total 2866
_reflns_threshold_expression 'I > 2\s(I)'
_cod_data_source_file c9sc05586j2.cif
_cod_data_source_block K9
_cod_depositor_comments
;
The following automatic conversions were performed:

data item '_diffrn_radiation_probe' value 'X-ray' was changed to
'x-ray' in accordance with the
/home/data/users/saulius/crontab/automatic-downloads/rss-feeds/RSC/lib/dictionaries/cif_core.dic
dictionary named 'cif_core.dic' version 2.4.2 last updated on
2011-04-26.

data item '_exptl_crystal_colour_modifier' value 'Light' was changed
to 'light' in accordance with the
/home/data/users/saulius/crontab/automatic-downloads/rss-feeds/RSC/lib/dictionaries/cif_core.dic
dictionary named 'cif_core.dic' version 2.4.2 last updated on
2011-04-26.

data item '_exptl_crystal_colour_primary' value 'Yellow' was changed
to 'yellow' in accordance with the
/home/data/users/saulius/crontab/automatic-downloads/rss-feeds/RSC/lib/dictionaries/cif_core.dic
dictionary named 'cif_core.dic' version 2.4.2 last updated on
2011-04-26.

Automatic conversion script
Id: cif_fix_values 7556 2019-12-06 15:28:31Z antanas 

 Adding full bibliography for 1556536--1556540.cif.

 Adding full bibliography for 1556536--1556540.cif.
;
_cod_database_code 1556540
_shelx_shelxl_version_number 2018/3
_shelx_space_group_comment
;
The symmetry employed for this shelxl refinement is uniquely defined
by the following loop, which should always be used as a source of
symmetry information in preference to the above space-group names.
They are only intended as comments.
;
_shelx_estimated_absorpt_t_max 0.523
_shelx_estimated_absorpt_t_min 0.406
_olex2_refinement_description
;
1. Fixed Uiso
 At 1.2 times of:
  All C(H) groups
 At 1.5 times of:
  All C(H,H,H) groups
2. Uiso/Uaniso restraints and constraints
Uanis(Re1) = Uanis(Re1B)
Uanis(O4) = Uanis(O5B)
Uanis(O5) = Uanis(O4B)
Uanis(O6) = Uanis(O6B)
Uanis(C6B) = Uanis(C7)
Uanis(C7B) = Uanis(C6)
Uanis(C5) = Uanis(C8B)
Uanis(C8) = Uanis(C5B)
Uanis(C9) = Uanis(C9B)
Uanis(C4) = Uanis(C4B)
Uanis(C2B) = Uanis(C3)
Uanis(O3) = Uanis(O2B)
Uanis(C3B) = Uanis(C2)
Uanis(O3B) = Uanis(O2)
3. Same fragment restrains
{Re1, O2, O3, O4, O5, O6, C2, C3, C4, C5, C6, C7, C8, C9} sigma for 1-2: 0.005,
1-3: 0.005
as
{Re1B, O2B, O3B, O4B, O5B, O6B, C2B, C3B, C4B, C5B, C6B, C7B, C8B, C9B}
4. Others
 Sof(Re1B)=Sof(O2B)=Sof(O3B)=Sof(O4B)=Sof(O5B)=Sof(O6B)=Sof(C2B)=Sof(C3B)=
 Sof(C4B)=Sof(H4B)=Sof(C5B)=Sof(H5B)=Sof(C6B)=Sof(C7B)=Sof(C8B)=Sof(C9B)=
 Sof(H9BA)=Sof(H9BB)=Sof(H9BC)=1-FVAR(1)
 Sof(Re1)=Sof(O2)=Sof(O3)=Sof(O4)=Sof(O5)=Sof(O6)=Sof(C2)=Sof(C3)=Sof(C4)=
 Sof(H4)=Sof(C5)=Sof(H5)=Sof(C6)=Sof(C7)=Sof(C8)=Sof(C9)=Sof(H9A)=Sof(H9B)=
 Sof(H9C)=FVAR(1)
5.a Aromatic/amide H refined with riding coordinates:
 C10(H10), C11(H11), C12(H12), C4(H4), C5(H5), C4B(H4B), C5B(H5B)
5.b Idealised Me refined as rotating group:
 C13(H13A,H13B,H13C), C9(H9A,H9B,H9C), C9B(H9BA,H9BB,H9BC)
;
_olex2_submission_special_instructions 'No special instructions were received'

loop_
_space_group_symop_operation_xyz
'x, y, z'
'-x, -y, -z'

loop_
_atom_site_label
_atom_site_type_symbol
_atom_site_fract_x
_atom_site_fract_y
_atom_site_fract_z
_atom_site_U_iso_or_equiv
_atom_site_adp_type
_atom_site_occupancy
_atom_site_site_symmetry_order
_atom_site_calc_flag
_atom_site_refinement_flags_posn
_atom_site_refinement_flags_occupancy
_atom_site_disorder_assembly
_atom_site_disorder_group
O1 O -0.1428(3) 0.8288(3) 0.4341(3) 0.0259(6) Uani 1 1 d . . . .
N1 N 0.4687(4) 0.5127(4) 0.2469(3) 0.0225(7) Uani 1 1 d . . . .
N2 N 0.7338(3) 0.3306(4) 0.2534(3) 0.0222(7) Uani 1 1 d . . . .
C1 C -0.0109(4) 0.7587(4) 0.3902(4) 0.0196(8) Uani 1 1 d . . . .
C10 C 0.5450(5) 0.5598(5) 0.1184(4) 0.0275(9) Uani 1 1 d . . . .
H10 H 0.492038 0.655770 0.039837 0.033 Uiso 1 1 calc R . . .
C11 C 0.7082(5) 0.4476(5) 0.1211(4) 0.0289(9) Uani 1 1 d . . . .
H11 H 0.789021 0.449968 0.045607 0.035 Uiso 1 1 calc R . . .
C12 C 0.5879(4) 0.3741(4) 0.3266(4) 0.0225(8) Uani 1 1 d . . . .
H12 H 0.571514 0.314189 0.422423 0.027 Uiso 1 1 calc R . . .
C13 C 0.8920(4) 0.1862(5) 0.3066(4) 0.0314(9) Uani 1 1 d . . . .
H13A H 0.876629 0.126956 0.407074 0.047 Uiso 1 1 calc GR . . .
H13B H 0.976343 0.223821 0.302690 0.047 Uiso 1 1 calc GR . . .
H13C H 0.928815 0.111175 0.245734 0.047 Uiso 1 1 calc GR . . .
Re1 Re 0.21082(7) 0.63902(6) 0.32135(7) 0.01602(8) Uani 0.928(3) 1 d D P A 1
O2 O 0.0861(9) 0.4367(8) 0.2289(9) 0.0288(8) Uani 0.928(3) 1 d D P A 1
O3 O 0.2750(11) 0.3894(5) 0.6254(5) 0.0229(10) Uani 0.928(3) 1 d D P A 1
O4 O 0.1777(3) 0.8169(3) 0.1091(3) 0.0214(7) Uani 0.928(3) 1 d D P A 1
O5 O 0.3012(3) 0.8009(3) 0.3458(3) 0.0184(6) Uani 0.928(3) 1 d D P A 1
O6 O 0.3463(9) 1.1487(6) 0.0824(4) 0.0198(7) Uani 0.928(3) 1 d D P A 1
C2 C 0.1354(7) 0.5095(5) 0.2678(4) 0.0211(9) Uani 0.928(3) 1 d D P A 1
C3 C 0.2515(11) 0.4833(7) 0.5097(6) 0.0194(8) Uani 0.928(3) 1 d D P A 1
C4 C 0.2723(5) 1.1618(5) -0.0328(4) 0.0226(9) Uani 0.928(3) 1 d D P A 1
H4 H 0.262963 1.248741 -0.119544 0.027 Uiso 0.928(3) 1 calc R P A 1
C5 C 0.2124(5) 1.0579(5) -0.0294(4) 0.0232(9) Uani 0.928(3) 1 d D P A 1
H5 H 0.160502 1.071248 -0.112251 0.028 Uiso 0.928(3) 1 calc R P A 1
C6 C 0.2264(4) 0.9256(5) 0.0999(4) 0.0188(9) Uani 0.928(3) 1 d D P A 1
C7 C 0.2966(4) 0.9184(4) 0.2233(4) 0.0175(9) Uani 0.928(3) 1 d D P A 1
C8 C 0.3575(4) 1.0285(4) 0.2108(4) 0.0175(8) Uani 0.928(3) 1 d D P A 1
C9 C 0.4400(5) 1.0346(5) 0.3250(4) 0.0225(9) Uani 0.928(3) 1 d D P A 1
H9A H 0.561194 0.975575 0.312817 0.034 Uiso 0.928(3) 1 calc GR P A 1
H9B H 0.405889 0.981354 0.420642 0.034 Uiso 0.928(3) 1 calc GR P A 1
H9C H 0.407590 1.150951 0.317266 0.034 Uiso 0.928(3) 1 calc GR P A 1
Re1B Re 0.2125(10) 0.6482(9) 0.3460(8) 0.01602(8) Uani 0.072(3) 1 d D P A 2
O2B O 0.286(16) 0.357(8) 0.624(6) 0.0229(10) Uani 0.072(3) 1 d D P A 2
O3B O 0.092(13) 0.459(11) 0.229(13) 0.0288(8) Uani 0.072(3) 1 d D P A 2
O4B O 0.316(4) 0.778(3) 0.4110(16) 0.0184(6) Uani 0.072(3) 1 d D P A 2
O5B O 0.191(4) 0.851(3) 0.1550(17) 0.0214(7) Uani 0.072(3) 1 d D P A 2
O6B O 0.336(11) 1.162(8) 0.084(4) 0.0198(7) Uani 0.072(3) 1 d D P A 2
C2B C 0.263(14) 0.472(8) 0.522(5) 0.0194(8) Uani 0.072(3) 1 d D P A 2
C3B C 0.130(8) 0.535(5) 0.276(3) 0.0211(9) Uani 0.072(3) 1 d D P A 2
C4B C 0.406(5) 1.118(4) 0.212(3) 0.0226(9) Uani 0.072(3) 1 d D P A 2
H4B H 0.455277 1.181283 0.224044 0.027 Uiso 0.072(3) 1 calc R P A 2
C5B C 0.407(5) 0.990(4) 0.322(3) 0.0175(8) Uani 0.072(3) 1 d D P A 2
H5B H 0.461099 0.959863 0.409227 0.021 Uiso 0.072(3) 1 calc R P A 2
C6B C 0.328(4) 0.897(3) 0.307(2) 0.0175(9) Uani 0.072(3) 1 d D P A 2
C7B C 0.264(5) 0.938(4) 0.169(2) 0.0188(9) Uani 0.072(3) 1 d D P A 2
C8B C 0.269(5) 1.070(3) 0.060(2) 0.0232(9) Uani 0.072(3) 1 d D P A 2
C9B C 0.202(6) 1.134(4) -0.087(2) 0.0225(9) Uani 0.072(3) 1 d D P A 2
H9BA H 0.089217 1.144237 -0.080578 0.034 Uiso 0.072(3) 1 calc GR P A 2
H9BB H 0.273985 1.056572 -0.143722 0.034 Uiso 0.072(3) 1 calc GR P A 2
H9BC H 0.199517 1.243432 -0.135407 0.034 Uiso 0.072(3) 1 calc GR P A 2

loop_
_atom_site_aniso_label
_atom_site_aniso_U_11
_atom_site_aniso_U_22
_atom_site_aniso_U_33
_atom_site_aniso_U_23
_atom_site_aniso_U_13
_atom_site_aniso_U_12
O1 0.0184(14) 0.0273(15) 0.0314(15) -0.0089(12) 0.0027(12) -0.0104(12)
N1 0.0183(16) 0.0255(17) 0.0266(16) -0.0081(14) 0.0031(13) -0.0128(14)
N2 0.0159(16) 0.0179(16) 0.0346(18) -0.0104(14) 0.0001(14) -0.0072(13)
C1 0.021(2) 0.0185(19) 0.0205(18) -0.0011(15) -0.0021(16) -0.0121(16)
C10 0.027(2) 0.030(2) 0.026(2) -0.0065(17) 0.0020(17) -0.0149(18)
C11 0.020(2) 0.039(2) 0.030(2) -0.0168(19) 0.0097(17) -0.0134(19)
C12 0.0160(19) 0.0155(18) 0.035(2) -0.0091(16) 0.0029(16) -0.0062(16)
C13 0.023(2) 0.022(2) 0.046(2) -0.0110(19) 0.0046(19) -0.0085(18)
Re1 0.01404(8) 0.01661(11) 0.01817(18) -0.00455(11) 0.00113(13) -0.00822(7)
O2 0.0302(17) 0.034(3) 0.0315(15) -0.0146(19) 0.0043(13) -0.0194(17)
O3 0.026(2) 0.019(2) 0.0228(13) -0.0023(14) -0.0020(12) -0.011(3)
O4 0.0221(14) 0.0228(15) 0.0205(14) -0.0025(12) -0.0027(12) -0.0126(12)
O5 0.0205(14) 0.0192(14) 0.0165(15) -0.0049(12) 0.0007(13) -0.0101(12)
O6 0.0239(17) 0.0173(16) 0.0190(12) -0.0040(11) 0.0007(11) -0.0109(15)
C2 0.0163(19) 0.021(2) 0.0211(19) -0.0046(16) 0.0032(16) -0.0069(19)
C3 0.014(2) 0.023(2) 0.028(2) -0.0134(18) 0.0025(17) -0.0106(19)
C4 0.019(2) 0.022(2) 0.019(2) 0.0019(17) -0.0035(16) -0.0067(18)
C5 0.019(2) 0.029(2) 0.019(2) -0.0045(18) -0.0014(17) -0.0107(19)
C6 0.0114(19) 0.021(2) 0.018(2) -0.0039(17) 0.0026(16) -0.0050(16)
C7 0.009(2) 0.0168(19) 0.022(2) -0.0059(17) -0.0001(17) -0.0020(16)
C8 0.0129(19) 0.018(2) 0.0180(19) -0.0053(16) 0.0026(15) -0.0048(16)
C9 0.021(2) 0.021(2) 0.023(2) -0.0060(17) 0.0004(17) -0.0080(17)
Re1B 0.01404(8) 0.01661(11) 0.01817(18) -0.00455(11) 0.00113(13) -0.00822(7)
O2B 0.026(2) 0.019(2) 0.0228(13) -0.0023(14) -0.0020(12) -0.011(3)
O3B 0.0302(17) 0.034(3) 0.0315(15) -0.0146(19) 0.0043(13) -0.0194(17)
O4B 0.0205(14) 0.0192(14) 0.0165(15) -0.0049(12) 0.0007(13) -0.0101(12)
O5B 0.0221(14) 0.0228(15) 0.0205(14) -0.0025(12) -0.0027(12) -0.0126(12)
O6B 0.0239(17) 0.0173(16) 0.0190(12) -0.0040(11) 0.0007(11) -0.0109(15)
C2B 0.014(2) 0.023(2) 0.028(2) -0.0134(18) 0.0025(17) -0.0106(19)
C3B 0.0163(19) 0.021(2) 0.0211(19) -0.0046(16) 0.0032(16) -0.0069(19)
C4B 0.019(2) 0.022(2) 0.019(2) 0.0019(17) -0.0035(16) -0.0067(18)
C5B 0.0129(19) 0.018(2) 0.0180(19) -0.0053(16) 0.0026(15) -0.0048(16)
C6B 0.009(2) 0.0168(19) 0.022(2) -0.0059(17) -0.0001(17) -0.0020(16)
C7B 0.0114(19) 0.021(2) 0.018(2) -0.0039(17) 0.0026(16) -0.0050(16)
C8B 0.019(2) 0.029(2) 0.019(2) -0.0045(18) -0.0014(17) -0.0107(19)
C9B 0.021(2) 0.021(2) 0.023(2) -0.0060(17) 0.0004(17) -0.0080(17)

loop_
_atom_type_symbol
_atom_type_description
_atom_type_scat_dispersion_real
_atom_type_scat_dispersion_imag
_atom_type_scat_source
C C 0.0033 0.0016 'International Tables Vol C Tables 4.2.6.8 and 6.1.1.4'
H H 0.0000 0.0000 'International Tables Vol C Tables 4.2.6.8 and 6.1.1.4'
N N 0.0061 0.0033 'International Tables Vol C Tables 4.2.6.8 and 6.1.1.4'
O O 0.0106 0.0060 'International Tables Vol C Tables 4.2.6.8 and 6.1.1.4'
Re Re -1.0185 7.2310 'International Tables Vol C Tables 4.2.6.8 and 6.1.1.4'

loop_
_geom_angle_atom_site_label_1
_geom_angle_atom_site_label_2
_geom_angle_atom_site_label_3
_geom_angle
C10 N1 Re1 129.2(2)
C10 N1 Re1B 131.9(3)
C12 N1 C10 105.7(3)
C12 N1 Re1 124.9(2)
C12 N1 Re1B 121.3(3)
C11 N2 C13 126.5(3)
C12 N2 C11 107.3(3)
C12 N2 C13 126.2(3)
O1 C1 Re1 178.7(3)
O1 C1 Re1B 170.6(4)
C11 C10 N1 109.2(3)
C10 C11 N2 106.8(3)
N1 C12 N2 111.0(3)
C1 Re1 N1 176.26(13)
C1 Re1 O4 94.85(12)
C1 Re1 O5 94.60(13)
O4 Re1 N1 84.82(11)
O5 Re1 N1 81.70(11)
O5 Re1 O4 76.68(10)
C2 Re1 N1 94.87(19)
C2 Re1 C1 88.9(2)
C2 Re1 O4 94.76(13)
C2 Re1 O5 170.98(14)
C2 Re1 C3 88.01(15)
C3 Re1 N1 92.9(3)
C3 Re1 C1 87.2(3)
C3 Re1 O4 176.58(19)
C3 Re1 O5 100.46(13)
C6 O4 Re1 113.4(2)
C7 O5 Re1 112.9(2)
C4 O6 C8 120.6(3)
O2 C2 Re1 176.6(5)
O3 C3 Re1 179.3(9)
C5 C4 O6 122.5(3)
C4 C5 C6 119.6(4)
O4 C6 C5 123.0(3)
O4 C6 C7 119.6(3)
C7 C6 C5 117.5(4)
O5 C7 C6 117.4(3)
O5 C7 C8 123.1(3)
C8 C7 C6 119.5(3)
O6 C8 C9 113.0(3)
C7 C8 O6 120.3(3)
C7 C8 C9 126.7(3)
C1 Re1B N1 167.6(4)
C1 Re1B O4B 102.0(10)
C1 Re1B O5B 90.9(10)
C1 Re1B C2B 95(4)
C1 Re1B C3B 81(2)
O4B Re1B N1 87.4(10)
O5B Re1B N1 83.4(10)
O5B Re1B O4B 76.67(18)
C2B Re1B N1 92(4)
C2B Re1B O4B 94.7(3)
C2B Re1B O5B 170.3(18)
C2B Re1B C3B 87.9(3)
C3B Re1B N1 89(2)
C3B Re1B O4B 175.8(16)
C3B Re1B O5B 100.4(3)
C6B O4B Re1B 113.2(4)
C7B O5B Re1B 112.6(4)
C4B O6B C8B 120.5(5)
O2B C2B Re1B 173(4)
O3B C3B Re1B 175(6)
C5B C4B O6B 122.5(5)
C4B C5B C6B 119.5(5)
O4B C6B C5B 123.0(5)
O4B C6B C7B 119.6(4)
C7B C6B C5B 117.4(5)
O5B C7B C6B 117.4(5)
O5B C7B C8B 123.0(5)
C8B C7B C6B 119.4(5)
O6B C8B C9B 113.1(5)
C7B C8B O6B 120.3(5)
C7B C8B C9B 126.6(5)

loop_
_geom_bond_atom_site_label_1
_geom_bond_atom_site_label_2
_geom_bond_distance
O1 C1 1.151(4)
N1 C10 1.371(4)
N1 C12 1.335(4)
N1 Re1 2.193(3)
N1 Re1B 2.289(8)
N2 C11 1.367(5)
N2 C12 1.339(4)
N2 C13 1.466(4)
C1 Re1 1.920(4)
C1 Re1B 1.845(9)
C10 C11 1.358(5)
Re1 O4 2.159(2)
Re1 O5 2.148(2)
Re1 C2 1.901(4)
Re1 C3 1.905(4)
O2 C2 1.163(5)
O3 C3 1.164(5)
O4 C6 1.277(4)
O5 C7 1.331(4)
O6 C4 1.352(5)
O6 C8 1.370(4)
C4 C5 1.326(5)
C5 C6 1.431(5)
C6 C7 1.427(5)
C7 C8 1.364(5)
C8 C9 1.479(5)
Re1B O4B 2.159(5)
Re1B O5B 2.149(5)
Re1B C2B 1.903(6)
Re1B C3B 1.906(6)
O2B C2B 1.164(7)
O3B C3B 1.165(7)
O4B C6B 1.277(6)
O5B C7B 1.332(6)
O6B C4B 1.352(7)
O6B C8B 1.369(6)
C4B C5B 1.325(7)
C5B C6B 1.431(6)
C6B C7B 1.428(7)
C7B C8B 1.364(6)
C8B C9B 1.479(7)
